data_7125540
loop_
_publ_author_name
'Love, Jason B.'
'Vere, Joanna M.'
'Glenny, Mark W.'
'Blake, Alexander J.'
'Schr\"oder, Martin'

_publ_section_title
;
 Ditopic azathioether macrocycles as hosts for transition metal
 saltsElectronic supplementary information (ESI) available: full
 experimental details. See http://www.rsc.org/suppdata/cc/b1/b109486f/
;
_journal_issue 24
_journal_name_full 'Chemical Communications'
_journal_page_first 2678
_journal_paper_doi 10.1039/b109486f
_journal_year 2001
_chemical_formula_moiety 'C30 H58 Cl2 Cu2 N6 O4 S6 2+, Cu Cl4 2-, H2 O, 2(C2 H3 N)'
_chemical_formula_sum 'C34 H66 Cl6 Cu3 N8 O5 S6'
_chemical_formula_weight 1262.63
_space_group_IT_number 14
_space_group_name_Hall '-P 2yn'
_space_group_name_H-M_alt 'P 1 21/n 1'
_symmetry_cell_setting monoclinic
_symmetry_space_group_name_H-M 'P 1 21/n 1'
_atom_sites_solution_hydrogens geom
_atom_sites_solution_primary direct
_atom_sites_solution_secondary 'difference Fourier'
_audit_creation_method SHELXL-97
_cell_angle_alpha 90.00
_cell_angle_beta 93.20(5)
_cell_angle_gamma 90.00
_cell_formula_units_Z 4
_cell_length_a 9.419(6)
_cell_length_b 17.06(2)
_cell_length_c 33.09(2)
_cell_measurement_reflns_used 16
_cell_measurement_temperature 150(2)
_cell_measurement_theta_max 12
_cell_measurement_theta_min 10
_cell_volume 5309(8)
_computing_cell_refinement STADI4
_computing_data_collection 'STADI4 (Stoe & Cie, 1997a)'
_computing_data_reduction 'X-RED (Stoe & Cie, 1997b)'
_computing_molecular_graphics 'SHELXTL/PC (Sheldrick, 1994)'
_computing_publication_material SHELXL-97
_computing_structure_refinement 'SHELXL-97 (Sheldrick, 1997)'
_computing_structure_solution 'SHELXS-97 (Sheldrick, 1990)'
_diffrn_ambient_temperature 150(2)
_diffrn_measured_fraction_theta_full 0.996
_diffrn_measured_fraction_theta_max 0.996
_diffrn_measurement_device_type Stadi-4
_diffrn_measurement_method omega
_diffrn_radiation_monochromator graphite
_diffrn_radiation_source 'fine-focus sealed tube'
_diffrn_radiation_type MoK\a
_diffrn_radiation_wavelength 0.71073
_diffrn_reflns_av_R_equivalents 0.0000
_diffrn_reflns_av_sigmaI/netI 0.1524
_diffrn_reflns_limit_h_max 9
_diffrn_reflns_limit_h_min -9
_diffrn_reflns_limit_k_max 16
_diffrn_reflns_limit_k_min 0
_diffrn_reflns_limit_l_max 31
_diffrn_reflns_limit_l_min 0
_diffrn_reflns_number 4926
_diffrn_reflns_theta_full 19.99
_diffrn_reflns_theta_max 19.99
_diffrn_reflns_theta_min 2.52
_diffrn_standards_decay_% 'random variation +-8'
_diffrn_standards_interval_time 60
_diffrn_standards_number 3
_exptl_absorpt_coefficient_mu 1.774
_exptl_absorpt_correction_T_max 0.981
_exptl_absorpt_correction_T_min 0.720
_exptl_absorpt_correction_type numerical
_exptl_absorpt_process_details 'X-red (Stoe & Cie, 1997b)'
_exptl_crystal_colour green
_exptl_crystal_density_diffrn 1.580
_exptl_crystal_density_meas ?
_exptl_crystal_density_method 'not measured'
_exptl_crystal_description plate
_exptl_crystal_F_000 2604
_exptl_crystal_size_max 0.35
_exptl_crystal_size_mid 0.18
_exptl_crystal_size_min 0.01
_refine_diff_density_max 1.207
_refine_diff_density_min -0.959
_refine_diff_density_rms 0.232
_refine_ls_extinction_method none
_refine_ls_goodness_of_fit_ref 1.49
_refine_ls_hydrogen_treatment 'riding model'
_refine_ls_matrix_type full
_refine_ls_number_parameters 324
_refine_ls_number_reflns 4926
_refine_ls_number_restraints 26
_refine_ls_restrained_S_all 1.49
_refine_ls_R_factor_all 0.218
_refine_ls_R_factor_gt 0.128
_refine_ls_shift/su_max 0.001
_refine_ls_shift/su_mean 0.000
_refine_ls_structure_factor_coef Fsqd
_refine_ls_weighting_details 'calc w=1/[\s^2^(Fo^2^)+(0.0001P)^2^+ 465.4P] where P=(Fo^2^+2Fc^2^)/3'
_refine_ls_weighting_scheme calc
_refine_ls_wR_factor_gt 0.257
_refine_ls_wR_factor_ref 0.303
_reflns_number_gt 2953
_reflns_number_total 4926
_reflns_threshold_expression >2sigma(I)
_cod_data_source_file b109486f.txt
_cod_data_source_block cusnur
_cod_depositor_comments
;
The following automatic conversions were performed:

data name '_atom_site_symetry_multiplicity' was replaced with
'_atom_site_symmetry_multiplicity' as specified in the replacement
file
'/home/saulius/struct/COD-crude-data/automatic-downloads/DataCite-retrospective/RSC/depositions/lib/lists/replacement-tags.lst'.

Automatic conversion script
Id: cif_correct_tags 6909 2019-04-08 15:41:33Z antanas 

The following automatic conversions were performed:

data item '_geom_angle_publ_flag' value 'Yes' was changed to 'yes' in
accordance with the
/home/saulius/struct/COD-crude-data/automatic-downloads/DataCite-retrospective/RSC/depositions/lib/dictionaries/cif_core.dic
dictionary named 'cif_core.dic' version 2.4.2 last updated on
2011-04-26 (31 times).

data item '_geom_bond_publ_flag' value 'Yes' was changed to 'yes' in
accordance with the
/home/saulius/struct/COD-crude-data/automatic-downloads/DataCite-retrospective/RSC/depositions/lib/dictionaries/cif_core.dic
dictionary named 'cif_core.dic' version 2.4.2 last updated on
2011-04-26 (15 times).

data item '_exptl_crystal_density_meas' value 'not measured' was
changed to '?' -- the value is perceived as not measured.

data item '_atom_sites_solution_hydrogens' value 'placed
geometrically' was changed to 'geom'.

Automatic conversion script
Id: cif_fix_values 6909 2019-04-08 15:41:33Z antanas 
;
_cod_original_cell_volume 5308(2)
_cod_original_sg_symbol_H-M P2(1)/n
_cod_database_code 7125540

loop_
_symmetry_equiv_pos_as_xyz
'x, y, z'
'-x+1/2, y+1/2, -z+1/2'
'-x, -y, -z'
'x-1/2, -y-1/2, z-1/2'

loop_
_atom_site_label
_atom_site_type_symbol
_atom_site_fract_x
_atom_site_fract_y
_atom_site_fract_z
_atom_site_U_iso_or_equiv
_atom_site_adp_type
_atom_site_occupancy
_atom_site_symmetry_multiplicity
_atom_site_calc_flag
_atom_site_refinement_flags
Cu1 Cu 0.2083(3) 0.02587(18) 0.11923(8) 0.0158(9) Uani 1 1 d U
Cu2 Cu 0.8421(3) 0.47414(19) 0.12339(9) 0.0188(9) Uani 1 1 d U
Cu3 Cu 0.4996(3) 0.25464(19) -0.01771(9) 0.0159(9) Uani 1 1 d U
Cl1 Cl 0.1877(7) -0.0121(4) 0.18354(19) 0.0243(17) Uani 1 1 d U
Cl2 Cl 0.8887(7) 0.5072(4) 0.18829(19) 0.0291(18) Uani 1 1 d U
Cl3 Cl 0.6737(7) 0.3274(4) -0.04205(19) 0.0225(17) Uani 1 1 d U
Cl4 Cl 0.3161(7) 0.1831(4) -0.04214(19) 0.0200(16) Uani 1 1 d U
Cl5 Cl 0.6370(7) 0.1594(4) 0.01351(18) 0.0179(16) Uani 1 1 d U
Cl6 Cl 0.3763(6) 0.3472(4) 0.01529(18) 0.0154(15) Uani 1 1 d U
S1 S -0.0275(7) 0.0718(4) 0.1126(2) 0.0221(17) Uani 1 1 d U
S2 S 0.0889(8) -0.1076(4) 0.0816(2) 0.0254(18) Uani 1 1 d U
S3 S 0.4227(7) -0.0428(4) 0.11468(19) 0.0171(16) Uani 1 1 d U
S4 S 1.0761(7) 0.4289(4) 0.1153(2) 0.0220(18) Uani 1 1 d U
S5 S 0.9491(7) 0.6131(4) 0.0891(2) 0.029(2) Uani 1 1 d U
S6 S 0.6262(7) 0.5425(4) 0.12148(19) 0.0190(17) Uani 1 1 d U
N1 N 0.2396(18) 0.0751(10) 0.0636(5) 0.001(4) Uiso 1 1 d U
N2 N 0.348(2) 0.2661(12) 0.1047(6) 0.020(5) Uiso 1 1 d U
N3 N 0.345(2) 0.2935(12) 0.1756(6) 0.018(5) Uiso 1 1 d U
N4 N 0.788(2) 0.4306(11) 0.0649(6) 0.012(5) Uiso 1 1 d U
N5 N 0.7015(19) 0.2312(11) 0.1043(5) 0.008(5) Uiso 1 1 d U
N6 N 0.733(2) 0.1953(12) 0.1729(6) 0.019(5) Uiso 1 1 d U
N7 N 0.730(3) -0.1719(19) 0.1729(10) 0.077(10) Uiso 1 1 d U
N8 N 0.394(3) -0.2895(18) 0.1736(9) 0.068(9) Uiso 1 1 d U
O1 O 0.2677(17) 0.1555(10) 0.1363(5) 0.020(4) Uiso 1 1 d U
O2 O 0.4287(18) 0.3844(10) 0.1304(5) 0.024(5) Uiso 1 1 d U
O3 O 0.7940(16) 0.3402(9) 0.1374(5) 0.015(4) Uiso 1 1 d U
O4 O 0.6197(16) 0.1139(9) 0.1248(4) 0.013(4) Uiso 1 1 d U
O5 O 1.005(2) 0.2571(12) 0.0000(5) 0.038(5) Uiso 1 1 d .
C1 C 0.101(3) 0.0813(15) 0.0388(7) 0.015(7) Uiso 1 1 d U
C2 C -0.011(2) 0.1222(14) 0.0628(7) 0.010(6) Uiso 1 1 d U
C3 C -0.135(3) -0.0146(16) 0.0977(8) 0.029(7) Uiso 1 1 d U
C4 C -0.063(3) -0.0916(16) 0.1138(8) 0.027(7) Uiso 1 1 d U
C5 C 0.216(3) -0.1662(16) 0.1157(8) 0.029(7) Uiso 1 1 d U
C6 C 0.369(3) -0.1441(16) 0.1035(8) 0.027(7) Uiso 1 1 d U
C7 C 0.466(3) -0.0056(14) 0.0669(7) 0.014(6) Uiso 1 1 d U
C8 C 0.334(3) 0.0183(15) 0.0394(7) 0.020(7) Uiso 1 1 d U
C9 C 0.313(3) 0.1531(16) 0.0645(8) 0.029(7) Uiso 1 1 d U
C10 C 0.303(2) 0.1908(14) 0.1063(7) 0.009(6) Uiso 1 1 d U
C11 C 0.376(3) 0.3216(16) 0.1386(8) 0.022(7) Uiso 1 1 d U
C12 C 0.355(2) 0.3457(14) 0.2114(7) 0.011(6) Uiso 1 1 d U
C13 C 0.247(3) 0.4121(16) 0.2094(8) 0.031(8) Uiso 1 1 d U
C14 C 0.503(3) 0.3757(18) 0.2220(9) 0.040(8) Uiso 1 1 d U
C15 C 0.318(3) 0.2878(18) 0.2468(9) 0.046(9) Uiso 1 1 d U
C16 C 0.920(2) 0.4278(14) 0.0403(7) 0.010(6) Uiso 1 1 d U
C17 C 1.034(3) 0.3846(15) 0.0654(8) 0.019(7) Uiso 1 1 d U
C18 C 1.190(3) 0.5146(16) 0.1053(8) 0.027(7) Uiso 1 1 d U
C19 C 1.113(3) 0.5952(17) 0.1180(9) 0.037(8) Uiso 1 1 d U
C20 C 0.836(3) 0.6654(16) 0.1222(8) 0.028(7) Uiso 1 1 d U
C21 C 0.678(3) 0.6469(16) 0.1090(8) 0.029(8) Uiso 1 1 d U
C22 C 0.564(3) 0.5068(16) 0.0710(8) 0.027(7) Uiso 1 1 d U
C23 C 0.682(3) 0.4886(15) 0.0446(8) 0.023(7) Uiso 1 1 d U
C24 C 0.721(3) 0.3538(15) 0.0669(8) 0.019(7) Uiso 1 1 d U
C25 C 0.743(3) 0.3080(15) 0.1079(8) 0.018(7) Uiso 1 1 d U
C26 C 0.684(2) 0.1779(13) 0.1349(7) 0.006(6) Uiso 1 1 d U
C27 C 0.718(3) 0.1390(16) 0.2089(8) 0.024(7) Uiso 1 1 d U
C28 C 0.556(3) 0.1233(17) 0.2147(9) 0.033(8) Uiso 1 1 d U
C29 C 0.801(3) 0.0608(16) 0.2038(8) 0.030(8) Uiso 1 1 d U
C30 C 0.781(3) 0.1871(17) 0.2446(8) 0.034(8) Uiso 1 1 d U
C31 C 0.348(4) -0.400(3) 0.2277(13) 0.087(14) Uiso 1 1 d U
C32 C 0.376(4) -0.336(2) 0.1986(11) 0.056(10) Uiso 1 1 d U
C33 C 0.540(3) -0.1112(16) 0.2191(8) 0.026(7) Uiso 1 1 d U
C34 C 0.644(3) -0.1404(17) 0.1940(9) 0.032(8) Uiso 1 1 d U

loop_
_atom_site_aniso_label
_atom_site_aniso_U_11
_atom_site_aniso_U_22
_atom_site_aniso_U_33
_atom_site_aniso_U_23
_atom_site_aniso_U_13
_atom_site_aniso_U_12
Cu1 0.021(2) 0.0174(19) 0.0085(18) 0.0043(15) -0.0002(14) 0.0008(16)
Cu2 0.021(2) 0.026(2) 0.0092(18) -0.0014(16) -0.0018(14) 0.0007(16)
Cu3 0.0169(19) 0.0181(19) 0.0127(17) 0.0007(16) 0.0003(14) 0.0019(15)
Cl1 0.031(4) 0.031(4) 0.012(3) 0.003(3) 0.008(3) 0.000(3)
Cl2 0.036(5) 0.038(5) 0.014(4) 0.001(3) 0.003(3) -0.005(4)
Cl3 0.027(4) 0.019(4) 0.022(4) 0.004(3) 0.000(3) -0.003(3)
Cl4 0.021(4) 0.023(4) 0.016(4) 0.001(3) 0.000(3) -0.002(3)
Cl5 0.020(4) 0.021(4) 0.012(4) -0.004(3) -0.002(3) 0.005(3)
Cl6 0.015(4) 0.020(4) 0.011(4) 0.000(3) -0.002(3) 0.005(3)
S1 0.014(4) 0.036(5) 0.017(4) -0.001(3) 0.008(3) -0.006(3)
S2 0.025(4) 0.028(4) 0.023(4) -0.001(3) 0.006(3) -0.007(3)
S3 0.023(4) 0.013(4) 0.015(4) 0.000(3) -0.003(3) 0.006(3)
S4 0.015(4) 0.030(5) 0.022(4) -0.007(3) -0.003(3) -0.002(3)
S5 0.021(5) 0.037(5) 0.029(5) 0.011(4) -0.002(4) 0.003(4)
S6 0.018(4) 0.019(4) 0.020(4) -0.001(3) 0.002(3) 0.002(3)

loop_
_atom_type_symbol
_atom_type_description
_atom_type_scat_dispersion_real
_atom_type_scat_dispersion_imag
_atom_type_scat_source
C C 0.0033 0.0016 'International Tables Vol C Tables 4.2.6.8 and 6.1.1.4'
H H 0.0000 0.0000 'International Tables Vol C Tables 4.2.6.8 and 6.1.1.4'
N N 0.0061 0.0033 'International Tables Vol C Tables 4.2.6.8 and 6.1.1.4'
O O 0.0106 0.0060 'International Tables Vol C Tables 4.2.6.8 and 6.1.1.4'
S S 0.1246 0.1234 'International Tables Vol C Tables 4.2.6.8 and 6.1.1.4'
Cl Cl 0.1484 0.1585 'International Tables Vol C Tables 4.2.6.8 and 6.1.1.4'
Cu Cu 0.3201 1.2651 'International Tables Vol C Tables 4.2.6.8 and 6.1.1.4'

loop_
_geom_angle_atom_site_label_1
_geom_angle_atom_site_label_2
_geom_angle_atom_site_label_3
_geom_angle
_geom_angle_publ_flag
N1 Cu1 Cl1 171.9(5) yes
N1 Cu1 O1 77.7(6) yes
Cl1 Cu1 O1 94.3(4) yes
N1 Cu1 S3 88.9(5) yes
Cl1 Cu1 S3 92.1(3) yes
O1 Cu1 S3 107.0(4) yes
N1 Cu1 S1 87.8(5) yes
Cl1 Cu1 S1 93.1(3) yes
O1 Cu1 S1 85.4(4) yes
S3 Cu1 S1 166.2(3) yes
N1 Cu1 S2 90.5(5) yes
Cl1 Cu1 S2 97.7(3) yes
O1 Cu1 S2 163.6(4) yes
S3 Cu1 S2 83.8(2) yes
S1 Cu1 S2 82.8(2) yes
N4 Cu2 Cl2 173.2(6) yes
N4 Cu2 S6 89.1(5) yes
Cl2 Cu2 S6 91.3(3) yes
N4 Cu2 S4 87.8(5) yes
Cl2 Cu2 S4 93.3(3) yes
S6 Cu2 S4 166.6(3) yes
N4 Cu2 O3 78.6(6) yes
Cl2 Cu2 O3 94.8(4) yes
S6 Cu2 O3 108.0(4) yes
S4 Cu2 O3 84.1(4) yes
Cl4 Cu3 Cl3 137.8(3) yes
Cl4 Cu3 Cl6 98.5(3) yes
Cl3 Cu3 Cl6 101.0(3) yes
Cl4 Cu3 Cl5 100.5(3) yes
Cl3 Cu3 Cl5 98.5(3) yes
Cl6 Cu3 Cl5 124.6(2) yes
C3 S1 C2 101.8(11) ?
C3 S1 Cu1 105.1(9) ?
C2 S1 Cu1 96.4(8) ?
C4 S2 C5 102.6(12) ?
C4 S2 Cu1 85.9(9) ?
C5 S2 Cu1 86.5(9) ?
C7 S3 C6 103.4(12) ?
C7 S3 Cu1 96.8(8) ?
C6 S3 Cu1 104.8(9) ?
C17 S4 C18 105.1(12) ?
C17 S4 Cu2 94.7(8) ?
C18 S4 Cu2 108.3(9) ?
C19 S5 C20 106.2(13) ?
C22 S6 C21 100.7(12) ?
C22 S6 Cu2 95.3(9) ?
C21 S6 Cu2 103.9(9) ?
C9 N1 C1 110(2) ?
C9 N1 C8 107(2) ?
C1 N1 C8 106(2) ?
C9 N1 Cu1 116(2) ?
C1 N1 Cu1 110.7(13) ?
C8 N1 Cu1 108.6(13) ?
C10 N2 C11 128(2) ?
C11 N3 C12 120(2) ?
C24 N4 C16 112(2) ?
C24 N4 C23 110(2) ?
C16 N4 C23 109(2) ?
C24 N4 Cu2 111(2) ?
C16 N4 Cu2 109.7(14) ?
C23 N4 Cu2 107.1(14) ?
C25 N5 C26 128(2) ?
C26 N6 C27 123(2) ?
C10 O1 Cu1 110(2) ?
C25 O3 Cu2 111(2) ?
N1 C1 C2 111(2) ?
C1 C2 S1 110(2) ?
C4 C3 S1 111(2) ?
C3 C4 S2 105(2) ?
C6 C5 S2 106(2) ?
C5 C6 S3 115(2) ?
C8 C7 S3 114(2) ?
C7 C8 N1 109(2) ?
N1 C9 C10 110(2) ?
O1 C10 N2 127(2) ?
O1 C10 C9 124(2) ?
N2 C10 C9 109(2) ?
O2 C11 N3 128(2) ?
O2 C11 N2 117(2) ?
N3 C11 N2 115(2) ?
N3 C12 C14 114(2) ?
N3 C12 C13 114(2) ?
C14 C12 C13 112(2) ?
N3 C12 C15 102(2) ?
C14 C12 C15 106(2) ?
C13 C12 C15 109(2) ?
C17 C16 N4 107(2) ?
C16 C17 S4 114(2) ?
C19 C18 S4 111(2) ?
C18 C19 S5 113(2) ?
C21 C20 S5 108(2) ?
C20 C21 S6 112(2) ?
C23 C22 S6 113(2) ?
C22 C23 N4 112(2) ?
N4 C24 C25 117(2) ?
O3 C25 N5 127(2) ?
O3 C25 C24 120(2) ?
N5 C25 C24 112(2) ?
O4 C26 N6 124(2) ?
O4 C26 N5 117(2) ?
N6 C26 N5 119(2) ?
C30 C27 N6 102(2) ?
C30 C27 C29 112(2) ?
N6 C27 C29 113(2) ?
C30 C27 C28 110(2) ?
N6 C27 C28 109(2) ?
C29 C27 C28 111(2) ?
N8 C32 C31 175(4) ?
N7 C34 C33 175(3) ?

loop_
_geom_bond_atom_site_label_1
_geom_bond_atom_site_label_2
_geom_bond_distance
_geom_bond_publ_flag
Cu1 N1 2.06(2) yes
Cu1 Cl1 2.243(7) yes
Cu1 O1 2.34(2) yes
Cu1 S3 2.346(7) yes
Cu1 S1 2.354(7) yes
Cu1 S2 2.801(8) yes
Cu2 N4 2.11(2) yes
Cu2 Cl2 2.240(7) yes
Cu2 S6 2.343(7) yes
Cu2 S4 2.364(8) yes
Cu2 O3 2.38(2) yes
Cu3 Cl4 2.230(7) yes
Cu3 Cl3 2.242(7) yes
Cu3 Cl6 2.276(7) yes
Cu3 Cl5 2.287(7) yes
S1 C3 1.84(3) ?
S1 C2 1.87(2) ?
S2 C4 1.85(3) ?
S2 C5 1.88(3) ?
S3 C7 1.77(2) ?
S3 C6 1.83(3) ?
S4 C17 1.84(3) ?
S4 C18 1.85(3) ?
S5 C19 1.80(3) ?
S5 C20 1.81(3) ?
S6 C22 1.84(3) ?
S6 C21 1.90(3) ?
N1 C9 1.50(3) ?
N1 C1 1.51(3) ?
N1 C8 1.57(3) ?
N2 C10 1.35(3) ?
N2 C11 1.48(3) ?
N3 C11 1.36(3) ?
N3 C12 1.48(3) ?
N4 C24 1.46(3) ?
N4 C16 1.53(3) ?
N4 C23 1.53(3) ?
N5 C25 1.37(3) ?
N5 C26 1.38(3) ?
N6 C26 1.35(3) ?
N6 C27 1.54(3) ?
N7 C34 1.22(4) ?
N8 C32 1.17(4) ?
O1 C10 1.23(3) ?
O2 C11 1.22(3) ?
O3 C25 1.20(3) ?
O4 C26 1.28(3) ?
C1 C2 1.53(3) ?
C3 C4 1.56(4) ?
C5 C6 1.57(4) ?
C7 C8 1.55(3) ?
C9 C10 1.53(4) ?
C12 C14 1.51(4) ?
C12 C13 1.52(4) ?
C12 C15 1.59(4) ?
C16 C17 1.52(3) ?
C18 C19 1.62(4) ?
C20 C21 1.56(4) ?
C22 C23 1.49(4) ?
C24 C25 1.57(4) ?
C27 C30 1.53(4) ?
C27 C29 1.56(4) ?
C27 C28 1.57(4) ?
C31 C32 1.48(5) ?
C33 C34 1.41(4) ?

loop_
_geom_torsion_atom_site_label_1
_geom_torsion_atom_site_label_2
_geom_torsion_atom_site_label_3
_geom_torsion_atom_site_label_4
_geom_torsion
N1 Cu1 S1 C3 102.1(10)
Cl1 Cu1 S1 C3 -86.0(9)
O1 Cu1 S1 C3 179.9(10)
S3 Cu1 S1 C3 26.0(16)
S2 Cu1 S1 C3 11.3(9)
N1 Cu1 S1 C2 -2.0(9)
Cl1 Cu1 S1 C2 169.9(8)
O1 Cu1 S1 C2 75.8(9)
S3 Cu1 S1 C2 -78.1(14)
S2 Cu1 S1 C2 -92.8(8)
N1 Cu1 S2 C4 -127.6(10)
Cl1 Cu1 S2 C4 52.3(9)
O1 Cu1 S2 C4 -84.3(18)
S3 Cu1 S2 C4 143.6(9)
S1 Cu1 S2 C4 -39.8(9)
N1 Cu1 S2 C5 129.5(10)
Cl1 Cu1 S2 C5 -50.6(9)
O1 Cu1 S2 C5 172.8(17)
S3 Cu1 S2 C5 40.7(9)
S1 Cu1 S2 C5 -142.7(9)
N1 Cu1 S3 C7 0.1(9)
Cl1 Cu1 S3 C7 -171.8(8)
O1 Cu1 S3 C7 -76.6(9)
S1 Cu1 S3 C7 76.1(14)
S2 Cu1 S3 C7 90.7(8)
N1 Cu1 S3 C6 -105.7(10)
Cl1 Cu1 S3 C6 82.4(9)
O1 Cu1 S3 C6 177.6(10)
S1 Cu1 S3 C6 -29.7(16)
S2 Cu1 S3 C6 -15.1(9)
N4 Cu2 S4 C17 -3.1(10)
Cl2 Cu2 S4 C17 170.2(8)
S6 Cu2 S4 C17 -79.8(15)
O3 Cu2 S4 C17 75.7(9)
N4 Cu2 S4 C18 104.6(11)
Cl2 Cu2 S4 C18 -82.2(9)
S6 Cu2 S4 C18 27.8(16)
O3 Cu2 S4 C18 -176.7(10)
N4 Cu2 S6 C22 1.3(10)
Cl2 Cu2 S6 C22 -171.9(9)
S4 Cu2 S6 C22 77.9(15)
O3 Cu2 S6 C22 -76.3(10)
N4 Cu2 S6 C21 -101.1(10)
Cl2 Cu2 S6 C21 85.7(9)
S4 Cu2 S6 C21 -24.5(16)
O3 Cu2 S6 C21 -178.8(10)
Cl1 Cu1 N1 C9 4(5)
O1 Cu1 N1 C9 14.3(15)
S3 Cu1 N1 C9 -93.4(15)
S1 Cu1 N1 C9 100.1(15)
S2 Cu1 N1 C9 -177.1(15)
Cl1 Cu1 N1 C1 -122(3)
O1 Cu1 N1 C1 -111.1(14)
S3 Cu1 N1 C1 141.2(14)
S1 Cu1 N1 C1 -25.4(14)
S2 Cu1 N1 C1 57.5(14)
Cl1 Cu1 N1 C8 123(3)
O1 Cu1 N1 C8 133.7(14)
S3 Cu1 N1 C8 26.0(13)
S1 Cu1 N1 C8 -140.5(13)
S2 Cu1 N1 C8 -57.7(13)
Cl2 Cu2 N4 C24 -1(6)
S6 Cu2 N4 C24 -94.8(15)
S4 Cu2 N4 C24 98.3(15)
O3 Cu2 N4 C24 13.8(14)
Cl2 Cu2 N4 C16 -125(4)
S6 Cu2 N4 C16 141.8(14)
S4 Cu2 N4 C16 -25.2(14)
O3 Cu2 N4 C16 -109.7(14)
Cl2 Cu2 N4 C23 118(5)
S6 Cu2 N4 C23 24.5(14)
S4 Cu2 N4 C23 -142.5(14)
O3 Cu2 N4 C23 133.0(14)
N1 Cu1 O1 C10 -6.5(15)
Cl1 Cu1 O1 C10 172.0(14)
S3 Cu1 O1 C10 78.5(15)
S1 Cu1 O1 C10 -95.2(15)
S2 Cu1 O1 C10 -51(2)
N4 Cu2 O3 C25 -8.9(16)
Cl2 Cu2 O3 C25 169.3(16)
S6 Cu2 O3 C25 76.3(16)
S4 Cu2 O3 C25 -97.9(16)
C9 N1 C1 C2 -77(2)
C8 N1 C1 C2 169.1(18)
Cu1 N1 C1 C2 52(2)
N1 C1 C2 S1 -54(2)
C3 S1 C2 C1 -78.1(18)
Cu1 S1 C2 C1 28.8(16)
C2 S1 C3 C4 127.8(18)
Cu1 S1 C3 C4 27.8(19)
S1 C3 C4 S2 -73.6(19)
C5 S2 C4 C3 153.6(17)
Cu1 S2 C4 C3 68.1(16)
C4 S2 C5 C6 -149.2(18)
Cu1 S2 C5 C6 -64.2(16)
S2 C5 C6 S3 67(2)
C7 S3 C6 C5 -122.8(19)
Cu1 S3 C6 C5 -22(2)
C6 S3 C7 C8 79(2)
Cu1 S3 C7 C8 -27.8(18)
S3 C7 C8 N1 52(2)
C9 N1 C8 C7 76(2)
C1 N1 C8 C7 -167.9(19)
Cu1 N1 C8 C7 -49(2)
C1 N1 C9 C10 107(2)
C8 N1 C9 C10 -140.0(19)
Cu1 N1 C9 C10 -19(2)
Cu1 O1 C10 N2 -178.1(19)
Cu1 O1 C10 C9 -3(3)
C11 N2 C10 O1 5(4)
C11 N2 C10 C9 -171(2)
N1 C9 C10 O1 14(3)
N1 C9 C10 N2 -169.7(19)
C12 N3 C11 O2 10(4)
C12 N3 C11 N2 -174.2(19)
C10 N2 C11 O2 173(2)
C10 N2 C11 N3 -3(4)
C11 N3 C12 C14 -64(3)
C11 N3 C12 C13 66(3)
C11 N3 C12 C15 -178(2)
C24 N4 C16 C17 -72(2)
C23 N4 C16 C17 167.8(19)
Cu2 N4 C16 C17 51(2)
N4 C16 C17 S4 -57(2)
C18 S4 C17 C16 -78(2)
Cu2 S4 C17 C16 32.6(17)
C17 S4 C18 C19 117.4(19)
Cu2 S4 C18 C19 17(2)
S4 C18 C19 S5 -63(2)
C20 S5 C19 C18 148.6(19)
C19 S5 C20 C21 -152.1(19)
S5 C20 C21 S6 71(2)
C22 S6 C21 C20 -123.5(19)
Cu2 S6 C21 C20 -25(2)
C21 S6 C22 C23 76(2)
Cu2 S6 C22 C23 -28.9(19)
S6 C22 C23 N4 55(3)
C24 N4 C23 C22 70(3)
C16 N4 C23 C22 -169(2)
Cu2 N4 C23 C22 -50(2)
C16 N4 C24 C25 104(2)
C23 N4 C24 C25 -136(2)
Cu2 N4 C24 C25 -18(2)
Cu2 O3 C25 N5 180(2)
Cu2 O3 C25 C24 2(3)
C26 N5 C25 O3 13(4)
C26 N5 C25 C24 -168(2)
N4 C24 C25 O3 11(3)
N4 C24 C25 N5 -167.6(19)
C27 N6 C26 O4 1(3)
C27 N6 C26 N5 -180(2)
C25 N5 C26 O4 168(2)
C25 N5 C26 N6 -12(3)
C26 N6 C27 C30 -177(2)
C26 N6 C27 C29 63(3)
C26 N6 C27 C28 -61(3)
